data_4105582
loop_
_publ_author_name
'Bin Xiao'
'Tian-Jun Gong'
'Jun Xu'
'Zhao-Jing Liu'
'Lei Liu'

_publ_section_title
;
 Palladium-Catalyzed Intermolecular directed C-H Amidation of Aromatic
 Ketones
;
_journal_name_full 'Journal of the American Chemical Society'
_journal_page_first 1466
_journal_page_last 1474
_journal_paper_doi 10.1021/ja108450m
_journal_volume 133
_journal_year 2011
_chemical_formula_sum 'C26 H25 Cl N2 O5 S2'
_chemical_formula_weight 545.05
_chemical_name_systematic
;
 ?
;
_space_group_IT_number 14
_symmetry_cell_setting monoclinic
_symmetry_space_group_name_Hall '-P 2ybc'
_symmetry_space_group_name_H-M 'P 1 21/c 1'
_atom_sites_solution_hydrogens geom
_atom_sites_solution_primary direct
_atom_sites_solution_secondary difmap
_audit_creation_method SHELXL-97
_cell_angle_alpha 90.00
_cell_angle_beta 96.391(6)
_cell_angle_gamma 90.00
_cell_formula_units_Z 12
_cell_length_a 10.7141(6)
_cell_length_b 24.593(2)
_cell_length_c 30.357(2)
_cell_measurement_reflns_used 3748
_cell_measurement_temperature 291(2)
_cell_measurement_theta_max 63.5179
_cell_measurement_theta_min 3.4344
_cell_volume 7949.1(9)
_computing_cell_refinement 'CrysAlisPro (Oxford Diffraction Ltd.)'
_computing_data_collection 'CrysAlisPro (Oxford Diffraction Ltd.)'
_computing_data_reduction 'CrysAlisPro (Oxford Diffraction Ltd.)'
_computing_molecular_graphics 'Ortep-3 (L. J. Farrugia, 2001)'
_computing_publication_material SHELXL-97
_computing_structure_refinement 'SHELXL-97 (Sheldrick, 1997)'
_computing_structure_solution 'SHELXS-97 (Sheldrick, 1997)'
_diffrn_ambient_temperature 291(2)
_diffrn_detector_area_resol_mean 15.9149
_diffrn_measured_fraction_theta_full 0.969
_diffrn_measured_fraction_theta_max 0.969
_diffrn_measurement_device_type 'Xcalibur, Sapphire3, Gemini ultra'
_diffrn_measurement_method '\w scans'
_diffrn_radiation_monochromator mirror
_diffrn_radiation_source 'Enhance Ultra (Cu) X-ray Source'
_diffrn_radiation_type CuK\a
_diffrn_radiation_wavelength 1.54184
_diffrn_reflns_av_R_equivalents 0.0649
_diffrn_reflns_av_sigmaI/netI 0.0871
_diffrn_reflns_limit_h_max 12
_diffrn_reflns_limit_h_min -9
_diffrn_reflns_limit_k_max 27
_diffrn_reflns_limit_k_min -28
_diffrn_reflns_limit_l_max 35
_diffrn_reflns_limit_l_min -35
_diffrn_reflns_number 31135
_diffrn_reflns_theta_full 63.61
_diffrn_reflns_theta_max 63.61
_diffrn_reflns_theta_min 3.44
_exptl_absorpt_coefficient_mu 3.080
_exptl_absorpt_correction_T_max 0.7482
_exptl_absorpt_correction_T_min 0.4585
_exptl_absorpt_correction_type multi-scan
_exptl_absorpt_process_details
;
CrysAlisPro, Oxford Diffraction Ltd.,
Version 1.171.34.44 (release 25-10-2010 CrysAlis171 .NET)
(compiled Oct 25 2010,18:11:34)
empirical absorption correction using spherical harmonics,
 implemented in SCALE3 ABSPACK scaling algorithm.
;
_exptl_crystal_colour colorless
_exptl_crystal_density_diffrn 1.366
_exptl_crystal_description plate
_exptl_crystal_F_000 3408
_exptl_crystal_size_max 0.30
_exptl_crystal_size_mid 0.15
_exptl_crystal_size_min 0.10
_refine_diff_density_max 0.410
_refine_diff_density_min -0.384
_refine_diff_density_rms 0.058
_refine_ls_extinction_method none
_refine_ls_goodness_of_fit_ref 1.026
_refine_ls_hydrogen_treatment mixed
_refine_ls_matrix_type full
_refine_ls_number_parameters 1010
_refine_ls_number_reflns 12655
_refine_ls_number_restraints 63
_refine_ls_restrained_S_all 1.052
_refine_ls_R_factor_all 0.1288
_refine_ls_R_factor_gt 0.0729
_refine_ls_shift/su_max 0.001
_refine_ls_shift/su_mean 0.000
_refine_ls_structure_factor_coef Fsqd
_refine_ls_weighting_details 'calc w=1/[\s^2^(Fo^2^)+(0.0560P)^2^+7.2110P] where P=(Fo^2^+2Fc^2^)/3'
_refine_ls_weighting_scheme calc
_refine_ls_wR_factor_gt 0.1590
_refine_ls_wR_factor_ref 0.1972
_reflns_number_gt 7127
_reflns_number_total 12655
_reflns_threshold_expression >2sigma(I)
_cod_data_source_file ja108450m_si_006.cif
_cod_data_source_block 101123
_cod_original_cell_volume 7949.0(10)
_cod_database_code 4105582

loop_
_symmetry_equiv_pos_as_xyz
'x, y, z'
'-x, y+1/2, -z+1/2'
'-x, -y, -z'
'x, -y-1/2, z-1/2'

loop_
_atom_site_label
_atom_site_type_symbol
_atom_site_fract_x
_atom_site_fract_y
_atom_site_fract_z
_atom_site_U_iso_or_equiv
_atom_site_adp_type
_atom_site_occupancy
_atom_site_symmetry_multiplicity
_atom_site_calc_flag
_atom_site_refinement_flags
_atom_site_disorder_assembly
_atom_site_disorder_group
S5 S 0.47778(13) 0.67930(6) 0.62858(5) 0.0616(4) Uani 1 1 d . . .
S6 S 0.78019(15) 0.52029(7) 0.83302(5) 0.0716(4) Uani 1 1 d . . .
S2 S 0.69235(12) 0.21244(7) 1.02338(5) 0.0698(5) Uani 1 1 d . . .
S4 S 0.50144(14) 0.39008(7) 0.96325(5) 0.0666(4) Uani 1 1 d . . .
S1 S 0.12955(14) 0.27804(7) 1.14084(5) 0.0670(4) Uani 1 1 d . . .
S3 S 0.12816(15) 0.43219(9) 0.73077(6) 0.0800(5) Uani 1 1 d . . .
Cl1 Cl 0.14692(18) 0.43005(10) 0.97793(7) 0.1104(7) Uani 1 1 d . . .
O12 O 0.5486(4) 0.70331(18) 0.59611(13) 0.0769(12) Uani 1 1 d . . .
Cl2 Cl 0.6596(2) 0.43925(12) 0.66692(9) 0.1428(10) Uani 1 1 d . . .
Cl3 Cl 0.3112(5) 0.44929(14) 0.56266(13) 0.269(3) Uani 1 1 d U . .
O2 O 0.1854(4) 0.30730(19) 1.17854(14) 0.0826(13) Uani 1 1 d . . .
O8 O 0.2175(4) 0.53645(17) 0.81933(13) 0.0739(11) Uani 1 1 d . . .
N3 N 0.1520(4) 0.4386(2) 0.78452(17) 0.0670(13) Uani 1 1 d D . .
O11 O 0.3690(4) 0.70626(18) 0.64090(14) 0.0811(12) Uani 1 1 d . . .
N4 N 0.4055(4) 0.41419(19) 0.91976(15) 0.0595(12) Uani 1 1 d . . .
N2 N 0.5501(4) 0.2179(2) 1.04122(15) 0.0604(12) Uani 1 1 d . . .
O1 O 0.0053(4) 0.25640(18) 1.14028(14) 0.0788(12) Uani 1 1 d . . .
O14 O 0.6949(4) 0.53519(18) 0.86398(13) 0.0843(13) Uani 1 1 d . . .
N1 N 0.2196(4) 0.2260(2) 1.13302(16) 0.0623(12) Uani 1 1 d D . .
O15 O 0.9127(4) 0.5203(2) 0.84473(16) 0.0952(15) Uani 1 1 d . . .
O9 O 0.5140(4) 0.43450(19) 0.99362(13) 0.0796(12) Uani 1 1 d . . .
O10 O 0.4509(4) 0.33921(18) 0.97469(15) 0.0839(13) Uani 1 1 d . . .
O3 O 0.1444(4) 0.17331(19) 1.05650(13) 0.0779(13) Uani 1 1 d . . .
N5 N 0.5810(4) 0.6715(2) 0.67168(15) 0.0648(13) Uani 1 1 d D . .
O4 O 0.7622(4) 0.25826(19) 1.04087(15) 0.0840(13) Uani 1 1 d . . .
O7 O 0.0725(4) 0.3804(2) 0.71939(16) 0.1062(17) Uani 1 1 d . . .
C38 C 0.2868(4) 0.4236(2) 0.85367(17) 0.0507(13) Uani 1 1 d . . .
C39 C 0.3037(4) 0.4770(2) 0.87473(17) 0.0507(13) Uani 1 1 d . . .
C12 C 0.3957(5) 0.2220(2) 1.08659(17) 0.0527(13) Uani 1 1 d . . .
C56 C 0.4315(5) 0.6143(2) 0.61063(18) 0.0609(15) Uani 1 1 d . . .
C59 C 0.5613(5) 0.6414(2) 0.71059(17) 0.0530(13) Uani 1 1 d . . .
C48 C 0.2564(4) 0.5303(2) 0.85889(17) 0.0513(13) Uani 1 1 d . . .
C37 C 0.3504(5) 0.3853(2) 0.88286(19) 0.0556(14) Uani 1 1 d . . .
C11 C 0.5262(5) 0.2305(2) 1.08463(18) 0.0559(14) Uani 1 1 d . . .
C13 C 0.3423(5) 0.2037(2) 1.04266(17) 0.0528(13) Uani 1 1 d . . .
C40 C 0.3772(5) 0.4680(2) 0.91422(18) 0.0565(14) Uani 1 1 d . . .
H40 H 0.4041 0.4951 0.9345 0.068 Uiso 1 1 calc R . .
C4 C 0.1350(5) 0.3201(2) 1.09402(19) 0.0615(15) Uani 1 1 d . . .
C23 C 0.1596(5) 0.1848(3) 0.97913(19) 0.0671(16) Uani 1 1 d . . .
C22 C 0.2114(5) 0.1869(2) 1.02844(19) 0.0580(14) Uani 1 1 d . . .
C46 C 0.7229(6) 0.4215(3) 0.93698(19) 0.0688(16) Uani 1 1 d . . .
H46 H 0.7034 0.4560 0.9468 0.083 Uiso 1 1 calc R . .
C61 C 0.4282(5) 0.6091(3) 0.7640(2) 0.0668(16) Uani 1 1 d . . .
H61 H 0.3488 0.6075 0.7735 0.080 Uiso 1 1 calc R . .
C64 C 0.6639(4) 0.6166(2) 0.73470(17) 0.0513(13) Uani 1 1 d . . .
C41 C 0.6420(5) 0.3793(2) 0.94090(19) 0.0598(14) Uani 1 1 d . . .
C49 C 0.2563(5) 0.5798(2) 0.88954(18) 0.0562(14) Uani 1 1 d . . .
C7 C 0.3493(5) 0.2347(2) 1.12710(18) 0.0594(14) Uani 1 1 d . . .
C33 C 0.2231(5) 0.4027(3) 0.81376(19) 0.0586(14) Uani 1 1 d . . .
C9 C 0.5566(6) 0.2627(3) 1.1580(2) 0.0751(18) Uani 1 1 d . . .
H9 H 0.6082 0.2769 1.1819 0.090 Uiso 1 1 calc R . .
C62 C 0.5246(5) 0.5829(2) 0.7876(2) 0.0637(15) Uani 1 1 d . . .
H62 H 0.5121 0.5629 0.8127 0.076 Uiso 1 1 calc R . .
C67 C 0.7343(5) 0.4580(2) 0.80997(18) 0.0585(14) Uani 1 1 d . . .
O13 O 0.8165(4) 0.6433(3) 0.65989(17) 0.135(2) Uani 1 1 d U . .
C15 C 0.7551(5) 0.1534(3) 1.04823(19) 0.0628(16) Uani 1 1 d . . .
N6 N 0.8002(5) 0.6129(2) 0.73149(19) 0.0833(16) Uani 1 1 d . . .
C74 C 0.8696(5) 0.6369(3) 0.69724(19) 0.0740(19) Uani 1 1 d . A .
C36 C 0.3532(5) 0.3300(2) 0.8747(2) 0.0708(17) Uani 1 1 d . . .
H36 H 0.3956 0.3060 0.8948 0.085 Uiso 1 1 calc R . .
C50 C 0.1795(5) 0.6251(2) 0.8651(2) 0.0692(16) Uani 1 1 d . . .
H50A H 0.2163 0.6345 0.8387 0.104 Uiso 1 1 calc R . .
H50B H 0.1790 0.6564 0.8840 0.104 Uiso 1 1 calc R . .
H50C H 0.0949 0.6128 0.8573 0.104 Uiso 1 1 calc R . .
C60 C 0.4445(5) 0.6385(2) 0.72585(19) 0.0616(15) Uani 1 1 d . . .
H60 H 0.3764 0.6564 0.7105 0.074 Uiso 1 1 calc R . .
C42 C 0.6714(5) 0.3283(3) 0.9271(2) 0.0735(17) Uani 1 1 d . . .
H42 H 0.6179 0.2993 0.9306 0.088 Uiso 1 1 calc R . .
C68 C 0.6199(5) 0.4364(3) 0.8178(2) 0.0674(16) Uani 1 1 d . . .
H68 H 0.5645 0.4562 0.8330 0.081 Uiso 1 1 calc R . .
C30 C 0.2764(6) 0.4333(3) 0.7119(2) 0.0702(16) Uani 1 1 d . . .
C75 C 1.0043(5) 0.6556(3) 0.70496(19) 0.0644(16) Uani 1 1 d . . .
C14 C 0.4397(5) 0.2021(2) 1.01734(19) 0.0598(15) Uani 1 1 d . . .
H14 H 0.4323 0.1916 0.9877 0.072 Uiso 1 1 calc R . .
C1 C 0.1448(5) 0.3860(3) 1.0222(2) 0.0712(17) Uani 1 1 d . . .
C20 C 0.8429(5) 0.1554(3) 1.0854(2) 0.0734(18) Uani 1 1 d . . .
H20 H 0.8672 0.1886 1.0983 0.088 Uiso 1 1 calc R . .
C72 C 0.8135(6) 0.4288(3) 0.7867(2) 0.084(2) Uani 1 1 d . . .
H72 H 0.8897 0.4437 0.7808 0.101 Uiso 1 1 calc R . .
C63 C 0.6427(5) 0.5868(2) 0.77307(18) 0.0574(14) Uani 1 1 d . . .
C35 C 0.2909(6) 0.3123(3) 0.8357(2) 0.0776(18) Uani 1 1 d . . .
H35 H 0.2918 0.2754 0.8290 0.093 Uiso 1 1 calc R . .
C51 C 0.1955(6) 0.5658(3) 0.9317(2) 0.0760(18) Uani 1 1 d . . .
H51A H 0.1126 0.5516 0.9236 0.114 Uiso 1 1 calc R . .
H51B H 0.1903 0.5980 0.9493 0.114 Uiso 1 1 calc R . .
H51C H 0.2456 0.5390 0.9486 0.114 Uiso 1 1 calc R . .
C34 C 0.2264(5) 0.3475(3) 0.8057(2) 0.0738(18) Uani 1 1 d . . .
H34 H 0.1846 0.3337 0.7796 0.089 Uiso 1 1 calc R . .
C8 C 0.4292(6) 0.2546(3) 1.16203(19) 0.0695(16) Uani 1 1 d . . .
H8 H 0.3981 0.2626 1.1887 0.083 Uiso 1 1 calc R . .
C3 C 0.0415(5) 0.3172(3) 1.0588(2) 0.0656(16) Uani 1 1 d . . .
H3 H -0.0243 0.2927 1.0597 0.079 Uiso 1 1 calc R . .
C10 C 0.6074(5) 0.2505(3) 1.1198(2) 0.0682(16) Uani 1 1 d . . .
H10 H 0.6925 0.2554 1.1175 0.082 Uiso 1 1 calc R . .
C66 C 0.8485(5) 0.5807(3) 0.7666(2) 0.0691(17) Uani 1 1 d . . .
H66 H 0.9326 0.5711 0.7724 0.083 Uiso 1 1 calc R . .
C43 C 0.7817(6) 0.3203(3) 0.9079(2) 0.083(2) Uani 1 1 d . . .
H43 H 0.8006 0.2858 0.8979 0.099 Uiso 1 1 calc R . .
C52 C 0.3904(5) 0.6013(2) 0.9011(2) 0.0674(16) Uani 1 1 d . . .
H52B H 0.4431 0.5726 0.9140 0.101 Uiso 1 1 calc R . .
H52A H 0.3895 0.6307 0.9219 0.101 Uiso 1 1 calc R . .
H52C H 0.4223 0.6141 0.8747 0.101 Uiso 1 1 calc R . .
C5 C 0.2339(6) 0.3553(3) 1.0924(2) 0.0771(18) Uani 1 1 d . . .
H5A H 0.2973 0.3571 1.1159 0.093 Uiso 1 1 calc R . .
C2 C 0.0453(5) 0.3501(3) 1.0228(2) 0.0729(17) Uani 1 1 d . . .
H2 H -0.0176 0.3484 0.9991 0.087 Uiso 1 1 calc R . .
C70 C 0.6690(7) 0.3539(3) 0.7802(2) 0.0797(18) Uani 1 1 d . . .
C25 C 0.1912(6) 0.2363(3) 0.9545(2) 0.082(2) Uani 1 1 d . . .
H25B H 0.2804 0.2386 0.9538 0.123 Uiso 1 1 calc R . .
H25A H 0.1626 0.2676 0.9694 0.123 Uiso 1 1 calc R . .
H25C H 0.1504 0.2351 0.9247 0.123 Uiso 1 1 calc R . .
C44 C 0.8626(6) 0.3622(3) 0.9034(2) 0.0784(19) Uani 1 1 d . . .
C6 C 0.2384(6) 0.3878(3) 1.0555(2) 0.0785(19) Uani 1 1 d . . .
H6 H 0.3062 0.4110 1.0537 0.094 Uiso 1 1 calc R . .
C16 C 0.7209(6) 0.1039(3) 1.0291(2) 0.0796(19) Uani 1 1 d . . .
H16 H 0.6625 0.1024 1.0041 0.095 Uiso 1 1 calc R . .
C69 C 0.5896(6) 0.3845(3) 0.8026(2) 0.0795(19) Uani 1 1 d . . .
H69 H 0.5125 0.3698 0.8076 0.095 Uiso 1 1 calc R . .
C26 C 0.2103(6) 0.1342(3) 0.9580(2) 0.088(2) Uani 1 1 d . . .
H26A H 0.1768 0.1323 0.9274 0.132 Uiso 1 1 calc R . .
H26B H 0.1856 0.1024 0.9732 0.132 Uiso 1 1 calc R . .
H26C H 0.3003 0.1361 0.9602 0.132 Uiso 1 1 calc R . .
C55 C 0.3077(7) 0.6028(4) 0.6030(3) 0.101(2) Uani 1 1 d . . .
H55 H 0.2477 0.6289 0.6075 0.121 Uiso 1 1 calc R . .
C45 C 0.8329(6) 0.4134(3) 0.9187(2) 0.082(2) Uani 1 1 d . . .
H45 H 0.8879 0.4423 0.9164 0.098 Uiso 1 1 calc R . .
C65 C 0.7575(4) 0.5651(2) 0.79129(16) 0.0431(11) Uani 1 1 d . . .
C29 C 0.3449(6) 0.4801(3) 0.7158(2) 0.087(2) Uani 1 1 d . . .
H29 H 0.3115 0.5108 0.7281 0.104 Uiso 1 1 calc R . .
C57 C 0.5195(7) 0.5759(3) 0.6026(3) 0.095(2) Uani 1 1 d . . .
H57 H 0.6047 0.5841 0.6074 0.113 Uiso 1 1 calc R . .
C31 C 0.3268(7) 0.3883(3) 0.6942(2) 0.091(2) Uani 1 1 d . . .
H31 H 0.2812 0.3561 0.6912 0.109 Uiso 1 1 calc R . .
C19 C 0.8934(6) 0.1077(3) 1.1030(2) 0.084(2) Uani 1 1 d . . .
H19 H 0.9518 0.1093 1.1280 0.101 Uiso 1 1 calc R . .
C28 C 0.4628(7) 0.4829(3) 0.7017(2) 0.093(2) Uani 1 1 d . . .
H28 H 0.5080 0.5152 0.7041 0.112 Uiso 1 1 calc R . .
C27 C 0.5125(6) 0.4375(3) 0.6842(2) 0.083(2) Uani 1 1 d . . .
C71 C 0.7804(7) 0.3771(3) 0.7719(2) 0.091(2) Uani 1 1 d . . .
H71 H 0.8347 0.3576 0.7559 0.110 Uiso 1 1 calc R . .
C32 C 0.4462(8) 0.3908(3) 0.6806(3) 0.100(2) Uani 1 1 d . . .
H32 H 0.4807 0.3601 0.6689 0.120 Uiso 1 1 calc R . .
C18 C 0.8608(6) 0.0573(3) 1.0847(2) 0.085(2) Uani 1 1 d . . .
C17 C 0.7743(7) 0.0562(3) 1.0476(3) 0.096(2) Uani 1 1 d . . .
H17 H 0.7510 0.0230 1.0346 0.115 Uiso 1 1 calc R . .
C21 C 0.9171(8) 0.0061(4) 1.1049(3) 0.132(3) Uani 1 1 d . . .
H21B H 0.8577 -0.0114 1.1216 0.198 Uiso 1 1 calc R . .
H21A H 0.9917 0.0148 1.1242 0.198 Uiso 1 1 calc R . .
H21C H 0.9382 -0.0178 1.0819 0.198 Uiso 1 1 calc R . .
C24 C 0.0151(5) 0.1798(4) 0.9768(2) 0.108(3) Uani 1 1 d . . .
H24A H -0.0204 0.1783 0.9464 0.162 Uiso 1 1 calc R . .
H24B H -0.0178 0.2108 0.9909 0.162 Uiso 1 1 calc R . .
H24C H -0.0061 0.1473 0.9918 0.162 Uiso 1 1 calc R . .
C47 C 0.9834(6) 0.3535(4) 0.8822(3) 0.118(3) Uani 1 1 d . . .
H47C H 1.0519 0.3481 0.9050 0.177 Uiso 1 1 calc R . .
H47A H 0.9998 0.3848 0.8649 0.177 Uiso 1 1 calc R . .
H47B H 0.9747 0.3220 0.8635 0.177 Uiso 1 1 calc R . .
C73 C 0.6370(9) 0.2965(3) 0.7663(3) 0.131(3) Uani 1 1 d . . .
H73A H 0.6468 0.2921 0.7355 0.197 Uiso 1 1 calc R . .
H73C H 0.5516 0.2889 0.7710 0.197 Uiso 1 1 calc R . .
H73B H 0.6920 0.2718 0.7836 0.197 Uiso 1 1 calc R . .
O5 O 0.6669(3) 0.2043(2) 0.97664(13) 0.0786(13) Uani 1 1 d . . .
O6 O 0.0641(4) 0.4810(2) 0.71648(15) 0.1028(16) Uani 1 1 d . . .
C54 C 0.2717(9) 0.5502(5) 0.5880(3) 0.132(3) Uani 1 1 d U . .
H54 H 0.1870 0.5411 0.5833 0.158 Uiso 1 1 calc R . .
C53 C 0.3571(13) 0.5141(4) 0.5807(3) 0.128(3) Uani 1 1 d U . .
C58 C 0.4796(11) 0.5239(4) 0.5868(3) 0.124(3) Uani 1 1 d . . .
H58 H 0.5374 0.4975 0.5809 0.149 Uiso 1 1 calc R . .
C78 C 1.0415(11) 0.6926(6) 0.6689(4) 0.096(3) Uani 0.613(6) 1 d PU A 2
H78A H 1.0288 0.6741 0.6409 0.144 Uiso 0.613(6) 1 calc PR A 2
H78B H 1.1285 0.7022 0.6752 0.144 Uiso 0.613(6) 1 calc PR A 2
H78C H 0.9910 0.7249 0.6677 0.144 Uiso 0.613(6) 1 calc PR A 2
C77 C 1.0853(13) 0.6029(7) 0.7015(5) 0.126(4) Uani 0.613(6) 1 d PU A 2
H77B H 1.0667 0.5774 0.7238 0.190 Uiso 0.613(6) 1 calc PR A 2
H77A H 1.1728 0.6122 0.7059 0.190 Uiso 0.613(6) 1 calc PR A 2
H77C H 1.0658 0.5870 0.6727 0.190 Uiso 0.613(6) 1 calc PR A 2
C76 C 1.0462(11) 0.6784(6) 0.7499(4) 0.096(3) Uani 0.613(6) 1 d PU A 2
H76B H 0.9922 0.7080 0.7560 0.144 Uiso 0.613(6) 1 calc PR A 2
H76A H 1.1310 0.6913 0.7507 0.144 Uiso 0.613(6) 1 calc PR A 2
H76C H 1.0424 0.6505 0.7719 0.144 Uiso 0.613(6) 1 calc PR A 2
C76' C 1.0815(18) 0.6391(10) 0.7476(7) 0.096(3) Uani 0.387(6) 1 d PU A 1
H76F H 1.0361 0.6475 0.7723 0.144 Uiso 0.387(6) 1 calc PR A 1
H76D H 1.1597 0.6585 0.7505 0.144 Uiso 0.387(6) 1 calc PR A 1
H76E H 1.0978 0.6007 0.7471 0.144 Uiso 0.387(6) 1 calc PR A 1
C78' C 0.9687(17) 0.7167(8) 0.7078(7) 0.096(3) Uani 0.387(6) 1 d PU A 1
H78D H 0.8847 0.7221 0.6940 0.144 Uiso 0.387(6) 1 calc PR A 1
H78E H 1.0259 0.7382 0.6929 0.144 Uiso 0.387(6) 1 calc PR A 1
H78F H 0.9737 0.7275 0.7384 0.144 Uiso 0.387(6) 1 calc PR A 1
C77' C 1.073(2) 0.6384(11) 0.6659(8) 0.126(4) Uani 0.387(6) 1 d PU A 1
H77E H 1.0689 0.5996 0.6627 0.190 Uiso 0.387(6) 1 calc PR A 1
H77D H 1.1597 0.6494 0.6712 0.190 Uiso 0.387(6) 1 calc PR A 1
H77F H 1.0350 0.6554 0.6393 0.190 Uiso 0.387(6) 1 calc PR A 1
H7 H 0.182(4) 0.2028(18) 1.1122(13) 0.060(17) Uiso 1 1 d D . .
H59 H 0.660(3) 0.665(3) 0.665(2) 0.12(3) Uiso 1 1 d D . .
H33 H 0.163(5) 0.4740(10) 0.7918(18) 0.060(18) Uiso 1 1 d D . .

loop_
_atom_site_aniso_label
_atom_site_aniso_U_11
_atom_site_aniso_U_22
_atom_site_aniso_U_33
_atom_site_aniso_U_23
_atom_site_aniso_U_13
_atom_site_aniso_U_12
S5 0.0588(8) 0.0625(10) 0.0620(9) 0.0067(7) -0.0002(6) -0.0071(7)
S6 0.0769(10) 0.0663(11) 0.0679(10) 0.0123(8) -0.0085(8) -0.0121(8)
S2 0.0479(8) 0.0910(13) 0.0700(10) 0.0126(9) 0.0050(7) -0.0093(8)
S4 0.0723(9) 0.0677(11) 0.0592(9) 0.0129(8) 0.0048(7) 0.0124(8)
S1 0.0740(10) 0.0659(10) 0.0632(9) -0.0079(8) 0.0168(7) 0.0008(8)
S3 0.0668(9) 0.1023(15) 0.0670(10) -0.0116(10) -0.0100(8) -0.0022(10)
Cl1 0.0958(12) 0.1289(18) 0.1057(15) 0.0450(13) 0.0074(10) -0.0087(12)
O12 0.083(3) 0.084(3) 0.063(3) 0.019(2) 0.005(2) -0.026(2)
Cl2 0.1124(16) 0.185(3) 0.141(2) 0.0452(19) 0.0574(15) 0.0283(16)
Cl3 0.498(7) 0.106(2) 0.182(3) -0.029(2) -0.060(4) -0.115(3)
O2 0.100(3) 0.083(3) 0.065(3) -0.024(2) 0.008(2) -0.003(2)
O8 0.103(3) 0.061(3) 0.055(2) 0.004(2) -0.003(2) 0.007(2)
N3 0.055(3) 0.079(4) 0.065(3) -0.011(3) -0.003(2) 0.002(3)
O11 0.075(3) 0.080(3) 0.088(3) 0.002(3) 0.006(2) 0.021(2)
N4 0.067(3) 0.052(3) 0.059(3) 0.005(2) 0.003(2) 0.009(2)
N2 0.044(2) 0.074(3) 0.062(3) 0.002(3) 0.000(2) -0.006(2)
O1 0.070(3) 0.084(3) 0.086(3) 0.000(2) 0.029(2) -0.003(2)
O14 0.128(4) 0.067(3) 0.061(3) 0.000(2) 0.021(2) -0.007(3)
N1 0.076(3) 0.054(3) 0.058(3) -0.005(3) 0.009(2) 0.002(3)
O15 0.079(3) 0.095(4) 0.103(4) 0.026(3) -0.029(2) -0.023(3)
O9 0.094(3) 0.085(3) 0.056(2) -0.006(2) -0.005(2) 0.020(2)
O10 0.090(3) 0.074(3) 0.090(3) 0.034(3) 0.019(2) 0.007(2)
O3 0.067(2) 0.105(4) 0.065(3) -0.012(2) 0.021(2) -0.026(2)
N5 0.060(3) 0.080(4) 0.053(3) 0.018(3) -0.003(2) -0.015(3)
O4 0.065(2) 0.087(3) 0.097(3) 0.008(3) -0.002(2) -0.028(2)
O7 0.090(3) 0.128(5) 0.095(4) -0.035(3) -0.012(3) -0.043(3)
C38 0.043(3) 0.050(3) 0.060(3) -0.005(3) 0.012(2) -0.005(2)
C39 0.044(3) 0.050(3) 0.058(3) 0.003(3) 0.009(2) 0.003(2)
C12 0.060(3) 0.047(3) 0.050(3) 0.002(3) 0.003(2) 0.002(3)
C56 0.062(3) 0.063(4) 0.058(4) 0.005(3) 0.007(3) -0.011(3)
C59 0.053(3) 0.054(3) 0.052(3) 0.001(3) 0.004(2) -0.003(3)
C48 0.045(3) 0.057(4) 0.052(3) 0.005(3) 0.007(2) -0.001(2)
C37 0.052(3) 0.050(4) 0.065(4) 0.001(3) 0.008(3) 0.003(3)
C11 0.058(3) 0.057(4) 0.052(3) 0.006(3) -0.001(2) 0.001(3)
C13 0.051(3) 0.055(3) 0.052(3) -0.003(3) 0.004(2) 0.001(3)
C40 0.058(3) 0.053(4) 0.058(3) 0.002(3) 0.005(3) 0.005(3)
C4 0.065(3) 0.058(4) 0.062(4) -0.006(3) 0.011(3) -0.006(3)
C23 0.051(3) 0.091(5) 0.060(4) -0.005(3) 0.008(3) -0.008(3)
C22 0.053(3) 0.062(4) 0.060(4) -0.011(3) 0.008(3) -0.003(3)
C46 0.071(4) 0.068(4) 0.064(4) 0.011(3) -0.006(3) 0.008(3)
C61 0.065(4) 0.071(4) 0.068(4) 0.002(3) 0.026(3) -0.002(3)
C64 0.047(3) 0.049(3) 0.057(3) -0.002(3) 0.005(2) -0.008(2)
C41 0.058(3) 0.054(4) 0.066(4) 0.012(3) -0.002(3) 0.005(3)
C49 0.061(3) 0.052(4) 0.054(3) -0.001(3) 0.001(3) 0.005(3)
C7 0.063(3) 0.058(4) 0.056(3) 0.000(3) 0.001(3) 0.004(3)
C33 0.045(3) 0.063(4) 0.068(4) -0.007(3) 0.010(3) 0.001(3)
C9 0.085(4) 0.066(4) 0.068(4) -0.002(3) -0.018(3) -0.009(3)
C62 0.066(4) 0.064(4) 0.063(4) 0.007(3) 0.020(3) -0.005(3)
C67 0.058(3) 0.057(4) 0.060(4) 0.005(3) 0.002(3) -0.001(3)
O13 0.059(3) 0.270(7) 0.076(3) 0.039(4) 0.003(2) -0.021(3)
C15 0.047(3) 0.080(5) 0.062(4) 0.006(3) 0.009(3) -0.006(3)
N6 0.070(3) 0.094(5) 0.086(4) -0.010(3) 0.010(3) -0.013(3)
C74 0.051(3) 0.123(6) 0.047(3) 0.020(4) 0.001(3) -0.011(3)
C36 0.073(4) 0.049(4) 0.090(5) 0.003(3) 0.013(3) 0.005(3)
C50 0.077(4) 0.052(4) 0.078(4) 0.005(3) 0.004(3) 0.011(3)
C60 0.054(3) 0.063(4) 0.067(4) 0.003(3) 0.006(3) 0.000(3)
C42 0.063(4) 0.069(5) 0.088(5) 0.006(4) 0.006(3) 0.009(3)
C68 0.064(4) 0.072(4) 0.068(4) 0.004(3) 0.012(3) -0.003(3)
C30 0.081(4) 0.067(4) 0.061(4) -0.011(3) -0.001(3) -0.002(3)
C75 0.050(3) 0.079(5) 0.064(4) 0.014(3) 0.003(3) -0.002(3)
C14 0.048(3) 0.066(4) 0.064(4) -0.002(3) 0.000(3) -0.006(3)
C1 0.057(3) 0.083(5) 0.075(4) 0.010(4) 0.010(3) 0.005(3)
C20 0.058(3) 0.093(5) 0.068(4) 0.000(4) -0.003(3) -0.006(3)
C72 0.071(4) 0.095(6) 0.089(5) -0.001(4) 0.023(4) -0.001(4)
C63 0.063(3) 0.056(4) 0.053(3) 0.002(3) 0.007(3) -0.008(3)
C35 0.077(4) 0.055(4) 0.099(5) -0.012(4) 0.005(4) -0.004(3)
C51 0.085(4) 0.078(5) 0.070(4) 0.004(4) 0.026(3) 0.013(4)
C34 0.070(4) 0.069(5) 0.082(5) -0.017(4) 0.004(3) -0.009(3)
C8 0.087(4) 0.066(4) 0.053(4) -0.003(3) -0.002(3) -0.001(3)
C3 0.052(3) 0.063(4) 0.082(4) -0.004(3) 0.010(3) -0.002(3)
C10 0.064(3) 0.069(4) 0.068(4) -0.001(3) -0.008(3) -0.011(3)
C66 0.064(4) 0.071(4) 0.066(4) 0.010(3) -0.016(3) 0.008(3)
C43 0.068(4) 0.086(5) 0.093(5) -0.009(4) 0.001(3) 0.013(4)
C52 0.074(4) 0.058(4) 0.068(4) 0.005(3) 0.001(3) -0.005(3)
C5 0.075(4) 0.075(5) 0.077(5) -0.001(4) -0.009(3) -0.010(4)
C2 0.059(4) 0.082(5) 0.077(4) 0.005(4) 0.004(3) 0.006(3)
C70 0.101(5) 0.066(5) 0.069(4) -0.004(4) -0.002(4) -0.003(4)
C25 0.072(4) 0.097(6) 0.073(4) 0.013(4) -0.001(3) 0.014(4)
C44 0.063(4) 0.098(6) 0.072(4) 0.009(4) 0.002(3) 0.012(4)
C6 0.075(4) 0.071(5) 0.087(5) 0.010(4) 0.000(4) -0.015(3)
C16 0.073(4) 0.091(6) 0.072(4) -0.008(4) -0.002(3) -0.001(4)
C69 0.075(4) 0.075(5) 0.087(5) -0.007(4) 0.006(4) -0.021(4)
C26 0.100(5) 0.088(5) 0.075(5) -0.023(4) 0.005(4) -0.014(4)
C55 0.081(5) 0.103(6) 0.119(6) -0.023(5) 0.018(4) -0.037(4)
C45 0.064(4) 0.093(6) 0.085(5) 0.029(4) -0.008(3) -0.009(4)
C65 0.033(2) 0.045(3) 0.051(3) 0.014(2) 0.004(2) -0.003(2)
C29 0.091(5) 0.074(5) 0.099(5) -0.019(4) 0.024(4) -0.003(4)
C57 0.099(5) 0.083(6) 0.101(6) -0.001(5) 0.012(4) 0.010(4)
C31 0.113(6) 0.068(5) 0.094(5) -0.020(4) 0.022(4) -0.009(4)
C19 0.061(4) 0.110(6) 0.077(5) 0.013(5) -0.006(3) 0.008(4)
C28 0.100(5) 0.088(6) 0.093(5) -0.011(4) 0.019(4) -0.022(4)
C27 0.091(5) 0.087(6) 0.074(5) 0.013(4) 0.019(4) 0.008(4)
C71 0.106(6) 0.076(5) 0.096(6) -0.013(4) 0.028(4) 0.013(4)
C32 0.122(6) 0.086(6) 0.098(6) -0.010(5) 0.044(5) 0.017(5)
C18 0.086(5) 0.092(6) 0.077(5) -0.003(4) 0.005(4) 0.012(4)
C17 0.109(5) 0.087(6) 0.089(5) -0.014(5) 0.001(4) 0.011(5)
C21 0.148(8) 0.113(8) 0.129(8) 0.004(6) -0.008(6) 0.044(6)
C24 0.056(4) 0.191(9) 0.076(5) -0.011(5) 0.002(3) -0.017(5)
C47 0.071(4) 0.179(10) 0.106(6) 0.004(6) 0.023(4) 0.016(5)
C73 0.188(9) 0.080(6) 0.119(7) -0.027(5) -0.009(6) -0.014(6)
O5 0.056(2) 0.122(4) 0.058(3) 0.016(2) 0.0088(18) -0.003(2)
O6 0.091(3) 0.134(5) 0.078(3) -0.001(3) -0.018(2) 0.030(3)
C54 0.119(6) 0.143(7) 0.132(7) -0.010(6) 0.008(5) -0.058(6)
C53 0.172(8) 0.104(7) 0.104(6) -0.003(5) -0.003(6) -0.027(6)
C58 0.197(11) 0.075(6) 0.101(7) -0.005(5) 0.020(7) 0.033(7)
C78 0.091(4) 0.099(4) 0.099(4) 0.012(3) 0.012(3) -0.011(3)
C77 0.117(5) 0.131(5) 0.132(5) 0.002(3) 0.018(3) -0.001(3)
C76 0.090(4) 0.102(5) 0.096(4) 0.001(3) 0.010(3) -0.014(3)
C76' 0.090(4) 0.102(5) 0.096(4) 0.001(3) 0.010(3) -0.014(3)
C78' 0.091(4) 0.099(4) 0.099(4) 0.012(3) 0.012(3) -0.011(3)
C77' 0.117(5) 0.131(5) 0.132(5) 0.002(3) 0.018(3) -0.001(3)

loop_
_atom_type_symbol
_atom_type_description
_atom_type_scat_dispersion_real
_atom_type_scat_dispersion_imag
_atom_type_scat_source
C C 0.0181 0.0091 'International Tables Vol C Tables 4.2.6.8 and 6.1.1.4'
H H 0.0000 0.0000 'International Tables Vol C Tables 4.2.6.8 and 6.1.1.4'
N N 0.0311 0.0180 'International Tables Vol C Tables 4.2.6.8 and 6.1.1.4'
O O 0.0492 0.0322 'International Tables Vol C Tables 4.2.6.8 and 6.1.1.4'
S S 0.3331 0.5567 'International Tables Vol C Tables 4.2.6.8 and 6.1.1.4'
Cl Cl 0.3639 0.7018 'International Tables Vol C Tables 4.2.6.8 and 6.1.1.4'

loop_
_geom_angle_atom_site_label_1
_geom_angle_atom_site_label_2
_geom_angle_atom_site_label_3
_geom_angle
O11 S5 O12 119.9(3)
O11 S5 N5 110.2(3)
O12 S5 N5 103.7(2)
O11 S5 C56 107.2(3)
O12 S5 C56 108.4(3)
N5 S5 C56 106.7(3)
O15 S6 O14 121.9(3)
O15 S6 C65 104.2(2)
O14 S6 C65 106.2(3)
O15 S6 C67 109.3(3)
O14 S6 C67 108.6(3)
C65 S6 C67 105.4(3)
O4 S2 O5 121.1(3)
O4 S2 N2 105.9(3)
O5 S2 N2 104.6(2)
O4 S2 C15 109.8(3)
O5 S2 C15 109.6(3)
N2 S2 C15 104.4(2)
O10 S4 O9 121.8(3)
O10 S4 N4 106.6(3)
O9 S4 N4 104.0(2)
O10 S4 C41 109.3(3)
O9 S4 C41 110.2(3)
N4 S4 C41 103.1(2)
O2 S1 O1 120.2(3)
O2 S1 N1 108.0(3)
O1 S1 N1 105.7(3)
O2 S1 C4 107.6(3)
O1 S1 C4 108.8(3)
N1 S1 C4 105.6(3)
O6 S3 O7 120.1(3)
O6 S3 N3 103.8(3)
O7 S3 N3 110.0(3)
O6 S3 C30 108.1(3)
O7 S3 C30 107.7(3)
N3 S3 C30 106.2(3)
C33 N3 S3 125.5(4)
C33 N3 H33 114(4)
S3 N3 H33 110(4)
C40 N4 C37 109.0(4)
C40 N4 S4 123.0(4)
C37 N4 S4 127.8(4)
C14 N2 C11 108.8(4)
C14 N2 S2 124.5(4)
C11 N2 S2 126.0(4)
C7 N1 S1 119.7(4)
C7 N1 H7 111(3)
S1 N1 H7 112(3)
C59 N5 S5 125.1(4)
C59 N5 H59 108(5)
S5 N5 H59 114(5)
C37 C38 C33 116.4(5)
C37 C38 C39 107.2(5)
C33 C38 C39 136.3(5)
C40 C39 C38 105.6(5)
C40 C39 C48 124.9(5)
C38 C39 C48 129.6(5)
C7 C12 C11 116.6(5)
C7 C12 C13 136.3(5)
C11 C12 C13 107.1(4)
C55 C56 C57 120.4(7)
C55 C56 S5 119.0(6)
C57 C56 S5 120.5(5)
C60 C59 C64 119.5(5)
C60 C59 N5 121.8(5)
C64 C59 N5 118.7(5)
O8 C48 C39 119.6(5)
O8 C48 C49 118.1(5)
C39 C48 C49 122.3(5)
C36 C37 N4 128.8(5)
C36 C37 C38 124.2(5)
N4 C37 C38 107.1(5)
C10 C11 N2 129.4(5)
C10 C11 C12 123.7(5)
N2 C11 C12 106.8(4)
C14 C13 C12 106.1(4)
C14 C13 C22 126.0(5)
C12 C13 C22 127.9(5)
N4 C40 C39 111.1(5)
N4 C40 H40 124.4
C39 C40 H40 124.4
C5 C4 C3 120.1(6)
C5 C4 S1 119.5(5)
C3 C4 S1 120.4(5)
C26 C23 C25 111.2(5)
C26 C23 C22 109.2(5)
C25 C23 C22 111.9(5)
C26 C23 C24 108.5(6)
C25 C23 C24 108.6(6)
C22 C23 C24 107.3(5)
O3 C22 C13 119.0(5)
O3 C22 C23 119.6(5)
C13 C22 C23 121.4(5)
C41 C46 C45 120.4(6)
C41 C46 H46 119.8
C45 C46 H46 119.8
C62 C61 C60 122.0(5)
C62 C61 H61 119.0
C60 C61 H61 119.0
C59 C64 C63 118.0(5)
C59 C64 N6 136.1(5)
C63 C64 N6 105.8(5)
C46 C41 C42 119.9(6)
C46 C41 S4 120.3(5)
C42 C41 S4 119.8(5)
C50 C49 C48 108.7(4)
C50 C49 C52 107.4(5)
C48 C49 C52 110.4(4)
C50 C49 C51 108.2(5)
C48 C49 C51 111.0(5)
C52 C49 C51 111.0(5)
C8 C7 C12 120.0(5)
C8 C7 N1 118.9(5)
C12 C7 N1 121.0(5)
C34 C33 N3 121.7(6)
C34 C33 C38 119.3(6)
N3 C33 C38 118.9(5)
C10 C9 C8 121.8(6)
C10 C9 H9 119.1
C8 C9 H9 119.1
C61 C62 C63 117.9(5)
C61 C62 H62 121.1
C63 C62 H62 121.1
C72 C67 C68 120.0(6)
C72 C67 S6 120.6(5)
C68 C67 S6 119.2(5)
C16 C15 C20 119.9(6)
C16 C15 S2 118.9(5)
C20 C15 S2 121.2(5)
C66 N6 C74 126.9(5)
C66 N6 C64 105.8(5)
C74 N6 C64 127.2(5)
O13 C74 N6 119.3(5)
O13 C74 C75 116.4(5)
N6 C74 C75 124.3(5)
C35 C36 C37 116.7(6)
C35 C36 H36 121.6
C37 C36 H36 121.6
C49 C50 H50A 109.5
C49 C50 H50B 109.5
H50A C50 H50B 109.5
C49 C50 H50C 109.5
H50A C50 H50C 109.5
H50B C50 H50C 109.5
C59 C60 C61 120.4(5)
C59 C60 H60 119.8
C61 C60 H60 119.8
C41 C42 C43 119.6(6)
C41 C42 H42 120.2
C43 C42 H42 120.2
C67 C68 C69 118.5(6)
C67 C68 H68 120.7
C69 C68 H68 120.7
C29 C30 C31 118.9(6)
C29 C30 S3 119.1(5)
C31 C30 S3 122.0(6)
C76 C75 C74 116.1(6)
C76 C75 C78 111.0(8)
C74 C75 C78 113.3(6)
C76 C75 C76' 40.6(9)
C74 C75 C76' 118.3(9)
C78 C75 C76' 128.2(10)
C76 C75 C77' 133.6(11)
C74 C75 C77' 109.5(10)
C78 C75 C77' 54.1(10)
C76' C75 C77' 108.9(13)
C76 C75 C78' 68.8(9)
C74 C75 C78' 93.8(8)
C78 C75 C78' 62.9(9)
C76' C75 C78' 109.0(12)
C77' C75 C78' 117.0(13)
C76 C75 C77 105.0(8)
C74 C75 C77 105.4(7)
C78 C75 C77 104.8(8)
C76' C75 C77 65.3(10)
C77' C75 C77 53.1(10)
C78' C75 C77 160.4(9)
C13 C14 N2 111.3(5)
C13 C14 H14 124.4
N2 C14 H14 124.4
C6 C1 C2 121.5(6)
C6 C1 Cl1 119.4(5)
C2 C1 Cl1 119.1(5)
C19 C20 C15 119.1(7)
C19 C20 H20 120.5
C15 C20 H20 120.5
C67 C72 C71 120.0(6)
C67 C72 H72 120.0
C71 C72 H72 120.0
C62 C63 C65 129.8(5)
C62 C63 C64 122.1(5)
C65 C63 C64 108.0(4)
C36 C35 C34 122.2(6)
C36 C35 H35 118.9
C34 C35 H35 118.9
C49 C51 H51A 109.5
C49 C51 H51B 109.5
H51A C51 H51B 109.5
C49 C51 H51C 109.5
H51A C51 H51C 109.5
H51B C51 H51C 109.5
C33 C34 C35 121.2(6)
C33 C34 H34 119.4
C35 C34 H34 119.4
C7 C8 C9 120.8(6)
C7 C8 H8 119.6
C9 C8 H8 119.6
C2 C3 C4 120.3(6)
C2 C3 H3 119.9
C4 C3 H3 119.9
C9 C10 C11 117.0(6)
C9 C10 H10 121.5
C11 C10 H10 121.5
C65 C66 N6 111.1(5)
C65 C66 H66 124.5
N6 C66 H66 124.4
C44 C43 C42 121.0(7)
C44 C43 H43 119.5
C42 C43 H43 119.5
C49 C52 H52B 109.5
C49 C52 H52A 109.5
H52B C52 H52A 109.5
C49 C52 H52C 109.5
H52B C52 H52C 109.5
H52A C52 H52C 109.5
C4 C5 C6 119.4(6)
C4 C5 H5A 120.3
C6 C5 H5A 120.3
C3 C2 C1 118.7(6)
C3 C2 H2 120.7
C1 C2 H2 120.7
C69 C70 C71 117.7(7)
C69 C70 C73 121.3(7)
C71 C70 C73 121.0(7)
C23 C25 H25B 109.5
C23 C25 H25A 109.5
H25B C25 H25A 109.5
C23 C25 H25C 109.5
H25B C25 H25C 109.5
H25A C25 H25C 109.5
C43 C44 C45 118.7(6)
C43 C44 C47 121.0(7)
C45 C44 C47 120.3(7)
C1 C6 C5 120.0(6)
C1 C6 H6 120.0
C5 C6 H6 120.0
C15 C16 C17 119.6(6)
C15 C16 H16 120.2
C17 C16 H16 120.2
C70 C69 C68 122.4(6)
C70 C69 H69 118.8
C68 C69 H69 118.8
C23 C26 H26A 109.5
C23 C26 H26B 109.5
H26A C26 H26B 109.5
C23 C26 H26C 109.5
H26A C26 H26C 109.5
H26B C26 H26C 109.5
C56 C55 C54 118.4(8)
C56 C55 H55 120.8
C54 C55 H55 120.8
C46 C45 C44 120.3(6)
C46 C45 H45 119.8
C44 C45 H45 119.8
C66 C65 C63 109.2(5)
C66 C65 S6 123.6(4)
C63 C65 S6 126.7(4)
C30 C29 C28 121.2(7)
C30 C29 H29 119.4
C28 C29 H29 119.4
C56 C57 C58 119.5(8)
C56 C57 H57 120.3
C58 C57 H57 120.3
C30 C31 C32 119.9(7)
C30 C31 H31 120.1
C32 C31 H31 120.1
C20 C19 C18 122.5(6)
C20 C19 H19 118.7
C18 C19 H19 118.7
C27 C28 C29 119.3(7)
C27 C28 H28 120.4
C29 C28 H28 120.4
C32 C27 C28 120.2(7)
C32 C27 Cl2 119.3(6)
C28 C27 Cl2 120.5(7)
C70 C71 C72 121.3(6)
C70 C71 H71 119.3
C72 C71 H71 119.3
C27 C32 C31 120.5(7)
C27 C32 H32 119.7
C31 C32 H32 119.7
C17 C18 C19 117.4(7)
C17 C18 C21 121.6(8)
C19 C18 C21 121.1(7)
C18 C17 C16 121.4(7)
C18 C17 H17 119.3
C16 C17 H17 119.3
C18 C21 H21B 109.5
C18 C21 H21A 109.5
H21B C21 H21A 109.5
C18 C21 H21C 109.5
H21B C21 H21C 109.5
H21A C21 H21C 109.5
C23 C24 H24A 109.5
C23 C24 H24B 109.5
H24A C24 H24B 109.5
C23 C24 H24C 109.5
H24A C24 H24C 109.5
H24B C24 H24C 109.5
C44 C47 H47C 109.5
C44 C47 H47A 109.5
H47C C47 H47A 109.5
C44 C47 H47B 109.5
H47C C47 H47B 109.5
H47A C47 H47B 109.5
C70 C73 H73A 109.5
C70 C73 H73C 109.5
H73A C73 H73C 109.5
C70 C73 H73B 109.5
H73A C73 H73B 109.5
H73C C73 H73B 109.5
C53 C54 C55 120.3(9)
C53 C54 H54 119.9
C55 C54 H54 119.9
C54 C53 C58 123.4(10)
C54 C53 Cl3 119.8(10)
C58 C53 Cl3 116.8(10)
C53 C58 C57 118.0(9)
C53 C58 H58 121.0
C57 C58 H58 121.0
C75 C78 H78A 109.5
C75 C78 H78B 109.5
H78A C78 H78B 109.5
C75 C78 H78C 109.5
H78A C78 H78C 109.5
H78B C78 H78C 109.5
C75 C77 H77B 109.5
C75 C77 H77A 109.5
H77B C77 H77A 109.5
C75 C77 H77C 109.5
H77B C77 H77C 109.5
H77A C77 H77C 109.5
C75 C76 H76B 109.5
C75 C76 H76A 109.5
H76B C76 H76A 109.5
C75 C76 H76C 109.5
H76B C76 H76C 109.5
H76A C76 H76C 109.5
C75 C76' H76F 109.5
C75 C76' H76D 109.5
C75 C76' H76E 109.5
C75 C78' H78D 109.5
C75 C78' H78E 109.5
C75 C78' H78F 109.5
C75 C77' H77E 109.5
C75 C77' H77D 109.5
C75 C77' H77F 109.5

loop_
_geom_bond_atom_site_label_1
_geom_bond_atom_site_label_2
_geom_bond_distance
S5 O11 1.426(4)
S5 O12 1.436(4)
S5 N5 1.628(5)
S5 C56 1.744(6)
S6 O15 1.425(4)
S6 O14 1.430(4)
S6 C65 1.675(5)
S6 C67 1.732(6)
S2 O4 1.423(4)
S2 O5 1.429(4)
S2 N2 1.679(4)
S2 C15 1.738(6)
S4 O10 1.422(4)
S4 O9 1.426(4)
S4 N4 1.688(5)
S4 C41 1.739(6)
S1 O2 1.426(4)
S1 O1 1.432(4)
S1 N1 1.636(5)
S1 C4 1.764(6)
S3 O6 1.427(5)
S3 O7 1.433(5)
S3 N3 1.631(5)
S3 C30 1.747(6)
Cl1 C1 1.728(7)
Cl2 C27 1.717(7)
Cl3 C53 1.739(11)
O8 C48 1.236(6)
N3 C33 1.414(8)
N3 H33 0.90(2)
N4 C40 1.364(7)
N4 C37 1.401(7)
N2 C14 1.374(6)
N2 C11 1.405(7)
N1 C7 1.437(7)
N1 H7 0.91(2)
O3 C22 1.220(6)
N5 C59 1.429(7)
N5 H59 0.90(2)
C38 C37 1.416(7)
C38 C33 1.419(7)
C38 C39 1.462(7)
C39 C40 1.377(7)
C39 C48 1.468(7)
C12 C7 1.411(7)
C12 C11 1.422(7)
C12 C13 1.463(7)
C56 C55 1.350(8)
C56 C57 1.374(9)
C59 C60 1.384(7)
C59 C64 1.393(7)
C48 C49 1.531(8)
C37 C36 1.383(8)
C11 C10 1.389(8)
C13 C14 1.364(7)
C13 C22 1.480(7)
C40 H40 0.9300
C4 C5 1.373(8)
C4 C3 1.382(8)
C23 C26 1.526(9)
C23 C25 1.529(9)
C23 C22 1.538(8)
C23 C24 1.547(8)
C46 C41 1.367(8)
C46 C45 1.373(8)
C46 H46 0.9300
C61 C62 1.353(8)
C61 C60 1.392(8)
C61 H61 0.9300
C64 C63 1.416(7)
C64 N6 1.477(7)
C41 C42 1.370(8)
C49 C50 1.527(7)
C49 C52 1.535(7)
C49 C51 1.538(7)
C7 C8 1.376(8)
C33 C34 1.380(8)
C9 C10 1.368(8)
C9 C8 1.399(8)
C9 H9 0.9300
C62 C63 1.389(7)
C62 H62 0.9300
C67 C72 1.367(8)
C67 C68 1.381(7)
O13 C74 1.221(7)
C15 C16 1.378(9)
C15 C20 1.388(8)
N6 C66 1.380(8)
N6 C74 1.468(7)
C74 C75 1.508(7)
C36 C35 1.365(9)
C36 H36 0.9300
C50 H50A 0.9600
C50 H50B 0.9600
C50 H50C 0.9600
C60 H60 0.9300
C42 C43 1.389(8)
C42 H42 0.9300
C68 C69 1.384(9)
C68 H68 0.9300
C30 C29 1.364(9)
C30 C31 1.368(9)
C75 C76 1.498(13)
C75 C78 1.511(13)
C75 C76' 1.51(2)
C75 C77' 1.52(2)
C75 C78' 1.56(2)
C75 C77 1.569(15)
C14 H14 0.9300
C1 C6 1.342(8)
C1 C2 1.386(8)
C20 C19 1.375(9)
C20 H20 0.9300
C72 C71 1.382(10)
C72 H72 0.9300
C63 C65 1.397(7)
C35 C34 1.384(9)
C35 H35 0.9300
C51 H51A 0.9600
C51 H51B 0.9600
C51 H51C 0.9600
C34 H34 0.9300
C8 H8 0.9300
C3 C2 1.365(8)
C3 H3 0.9300
C10 H10 0.9300
C66 C65 1.351(7)
C66 H66 0.9300
C43 C44 1.363(9)
C43 H43 0.9300
C52 H52B 0.9600
C52 H52A 0.9600
C52 H52C 0.9600
C5 C6 1.383(9)
C5 H5A 0.9300
C2 H2 0.9300
C70 C69 1.370(9)
C70 C71 1.371(9)
C70 C73 1.502(10)
C25 H25B 0.9600
C25 H25A 0.9600
C25 H25C 0.9600
C44 C45 1.391(10)
C44 C47 1.523(9)
C6 H6 0.9300
C16 C17 1.395(10)
C16 H16 0.9300
C69 H69 0.9300
C26 H26A 0.9600
C26 H26B 0.9600
C26 H26C 0.9600
C55 C54 1.409(12)
C55 H55 0.9300
C45 H45 0.9300
C29 C28 1.379(9)
C29 H29 0.9300
C57 C58 1.414(11)
C57 H57 0.9300
C31 C32 1.389(9)
C31 H31 0.9300
C19 C18 1.386(10)
C19 H19 0.9300
C28 C27 1.369(10)
C28 H28 0.9300
C27 C32 1.347(10)
C71 H71 0.9300
C32 H32 0.9300
C18 C17 1.377(10)
C18 C21 1.496(10)
C17 H17 0.9300
C21 H21B 0.9600
C21 H21A 0.9600
C21 H21C 0.9600
C24 H24A 0.9600
C24 H24B 0.9600
C24 H24C 0.9600
C47 H47C 0.9600
C47 H47A 0.9600
C47 H47B 0.9600
C73 H73A 0.9600
C73 H73C 0.9600
C73 H73B 0.9600
C54 C53 1.311(13)
C54 H54 0.9300
C53 C58 1.327(13)
C58 H58 0.9300
C78 H78A 0.9600
C78 H78B 0.9600
C78 H78C 0.9600
C77 H77B 0.9600
C77 H77A 0.9600
C77 H77C 0.9600
C76 H76B 0.9600
C76 H76A 0.9600
C76 H76C 0.9600
C76' H76F 0.9600
C76' H76D 0.9600
C76' H76E 0.9600
C78' H78D 0.9600
C78' H78E 0.9600
C78' H78F 0.9600
C77' H77E 0.9600
C77' H77D 0.9600
C77' H77F 0.9600

loop_
_geom_hbond_atom_site_label_D
_geom_hbond_atom_site_label_H
_geom_hbond_atom_site_label_A
_geom_hbond_distance_DH
_geom_hbond_distance_HA
_geom_hbond_distance_DA
_geom_hbond_angle_DHA
N1 H7 O3 0.91(2) 1.84(3) 2.703(6) 157(5)
N5 H59 O13 0.90(2) 1.78(2) 2.679(7) 171(7)
N3 H33 O8 0.90(2) 1.81(3) 2.689(7) 163(5)

loop_
_geom_torsion_atom_site_label_1
_geom_torsion_atom_site_label_2
_geom_torsion_atom_site_label_3
_geom_torsion_atom_site_label_4
_geom_torsion
O6 S3 N3 C33 -173.8(5)
O7 S3 N3 C33 56.4(5)
C30 S3 N3 C33 -59.9(6)
O10 S4 N4 C40 143.2(4)
O9 S4 N4 C40 13.3(5)
C41 S4 N4 C40 -101.7(5)
O10 S4 N4 C37 -41.9(5)
O9 S4 N4 C37 -171.7(4)
C41 S4 N4 C37 73.2(5)
O4 S2 N2 C14 145.5(5)
O5 S2 N2 C14 16.5(6)
C15 S2 N2 C14 -98.6(5)
O4 S2 N2 C11 -45.8(5)
O5 S2 N2 C11 -174.8(5)
C15 S2 N2 C11 70.1(5)
O2 S1 N1 C7 -56.7(5)
O1 S1 N1 C7 173.4(4)
C4 S1 N1 C7 58.2(5)
O11 S5 N5 C59 60.6(6)
O12 S5 N5 C59 -169.8(5)
C56 S5 N5 C59 -55.5(6)
C37 C38 C39 C40 1.1(5)
C33 C38 C39 C40 179.5(6)
C37 C38 C39 C48 -179.5(5)
C33 C38 C39 C48 -1.1(9)
O11 S5 C56 C55 12.1(6)
O12 S5 C56 C55 -118.7(5)
N5 S5 C56 C55 130.2(5)
O11 S5 C56 C57 -170.7(5)
O12 S5 C56 C57 58.5(6)
N5 S5 C56 C57 -52.6(6)
S5 N5 C59 C60 -32.5(8)
S5 N5 C59 C64 150.4(5)
C40 C39 C48 O8 162.8(5)
C38 C39 C48 O8 -16.5(8)
C40 C39 C48 C49 -15.6(8)
C38 C39 C48 C49 165.1(5)
C40 N4 C37 C36 -179.1(5)
S4 N4 C37 C36 5.3(8)
C40 N4 C37 C38 0.4(6)
S4 N4 C37 C38 -175.1(4)
C33 C38 C37 C36 -0.2(8)
C39 C38 C37 C36 178.6(5)
C33 C38 C37 N4 -179.7(4)
C39 C38 C37 N4 -1.0(5)
C14 N2 C11 C10 -176.9(6)
S2 N2 C11 C10 12.9(9)
C14 N2 C11 C12 -0.3(6)
S2 N2 C11 C12 -170.5(4)
C7 C12 C11 C10 -0.4(8)
C13 C12 C11 C10 177.0(5)
C7 C12 C11 N2 -177.2(5)
C13 C12 C11 N2 0.2(6)
C7 C12 C13 C14 176.6(6)
C11 C12 C13 C14 0.0(6)
C7 C12 C13 C22 -6.7(11)
C11 C12 C13 C22 176.7(5)
C37 N4 C40 C39 0.3(6)
S4 N4 C40 C39 176.1(4)
C38 C39 C40 N4 -0.9(6)
C48 C39 C40 N4 179.6(4)
O2 S1 C4 C5 33.1(6)
O1 S1 C4 C5 164.9(5)
N1 S1 C4 C5 -82.1(6)
O2 S1 C4 C3 -147.9(5)
O1 S1 C4 C3 -16.2(6)
N1 S1 C4 C3 96.8(5)
C14 C13 C22 O3 156.1(6)
C12 C13 C22 O3 -19.9(9)
C14 C13 C22 C23 -22.2(9)
C12 C13 C22 C23 161.7(6)
C26 C23 C22 O3 -102.1(6)
C25 C23 C22 O3 134.4(6)
C24 C23 C22 O3 15.4(8)
C26 C23 C22 C13 76.3(7)
C25 C23 C22 C13 -47.3(7)
C24 C23 C22 C13 -166.3(6)
C60 C59 C64 C63 3.1(8)
N5 C59 C64 C63 -179.8(5)
C60 C59 C64 N6 -175.8(6)
N5 C59 C64 N6 1.4(10)
C45 C46 C41 C42 1.0(9)
C45 C46 C41 S4 -178.9(4)
O10 S4 C41 C46 -164.6(5)
O9 S4 C41 C46 -28.2(6)
N4 S4 C41 C46 82.3(5)
O10 S4 C41 C42 15.6(6)
O9 S4 C41 C42 152.0(5)
N4 S4 C41 C42 -97.5(5)
O8 C48 C49 C50 12.0(6)
C39 C48 C49 C50 -169.5(5)
O8 C48 C49 C52 -105.6(5)
C39 C48 C49 C52 72.9(6)
O8 C48 C49 C51 130.9(5)
C39 C48 C49 C51 -50.6(6)
C11 C12 C7 C8 0.4(8)
C13 C12 C7 C8 -176.0(6)
C11 C12 C7 N1 -178.0(5)
C13 C12 C7 N1 5.6(10)
S1 N1 C7 C8 66.6(7)
S1 N1 C7 C12 -115.0(5)
S3 N3 C33 C34 -33.9(8)
S3 N3 C33 C38 149.8(4)
C37 C38 C33 C34 0.0(7)
C39 C38 C33 C34 -178.3(5)
C37 C38 C33 N3 176.4(5)
C39 C38 C33 N3 -1.8(9)
C60 C61 C62 C63 1.0(9)
O15 S6 C67 C72 -30.8(6)
O14 S6 C67 C72 -165.9(5)
C65 S6 C67 C72 80.7(5)
O15 S6 C67 C68 144.9(5)
O14 S6 C67 C68 9.9(6)
C65 S6 C67 C68 -103.6(5)
O4 S2 C15 C16 -165.1(5)
O5 S2 C15 C16 -29.8(5)
N2 S2 C15 C16 81.7(5)
O4 S2 C15 C20 11.8(6)
O5 S2 C15 C20 147.1(5)
N2 S2 C15 C20 -101.4(5)
C59 C64 N6 C66 -179.4(6)
C63 C64 N6 C66 1.6(6)
C59 C64 N6 C74 -1.3(11)
C63 C64 N6 C74 179.8(6)
C66 N6 C74 O13 148.2(8)
C64 N6 C74 O13 -29.6(11)
C66 N6 C74 C75 -32.8(11)
C64 N6 C74 C75 149.4(6)
N4 C37 C36 C35 180.0(5)
C38 C37 C36 C35 0.5(9)
C64 C59 C60 C61 -2.7(9)
N5 C59 C60 C61 -179.8(5)
C62 C61 C60 C59 0.6(10)
C46 C41 C42 C43 -2.1(9)
S4 C41 C42 C43 177.8(5)
C72 C67 C68 C69 1.5(9)
S6 C67 C68 C69 -174.3(5)
O6 S3 C30 C29 43.8(6)
O7 S3 C30 C29 175.0(6)
N3 S3 C30 C29 -67.1(6)
O6 S3 C30 C31 -137.4(6)
O7 S3 C30 C31 -6.2(7)
N3 S3 C30 C31 111.6(6)
O13 C74 C75 C76 145.6(9)
N6 C74 C75 C76 -33.4(11)
O13 C74 C75 C78 15.4(11)
N6 C74 C75 C78 -163.7(8)
O13 C74 C75 C76' -168.5(12)
N6 C74 C75 C76' 12.5(14)
O13 C74 C75 C77' -43.0(14)
N6 C74 C75 C77' 138.0(13)
O13 C74 C75 C78' 77.5(10)
N6 C74 C75 C78' -101.6(10)
O13 C74 C75 C77 -98.7(10)
N6 C74 C75 C77 82.3(10)
C12 C13 C14 N2 -0.2(7)
C22 C13 C14 N2 -177.0(5)
C11 N2 C14 C13 0.3(7)
S2 N2 C14 C13 170.7(4)
C16 C15 C20 C19 -0.7(9)
S2 C15 C20 C19 -177.6(5)
C68 C67 C72 C71 -1.5(10)
S6 C67 C72 C71 174.2(6)
C61 C62 C63 C65 178.6(6)
C61 C62 C63 C64 -0.6(9)
C59 C64 C63 C62 -1.5(8)
N6 C64 C63 C62 177.7(5)
C59 C64 C63 C65 179.2(5)
N6 C64 C63 C65 -1.7(6)
C37 C36 C35 C34 -0.7(9)
N3 C33 C34 C35 -176.5(5)
C38 C33 C34 C35 -0.2(9)
C36 C35 C34 C33 0.5(10)
C12 C7 C8 C9 0.4(9)
N1 C7 C8 C9 178.8(5)
C10 C9 C8 C7 -1.3(10)
C5 C4 C3 C2 -1.6(9)
S1 C4 C3 C2 179.5(5)
C8 C9 C10 C11 1.3(10)
N2 C11 C10 C9 175.6(6)
C12 C11 C10 C9 -0.4(9)
C74 N6 C66 C65 -179.2(6)
C64 N6 C66 C65 -1.0(7)
C41 C42 C43 C44 1.4(10)
C3 C4 C5 C6 0.5(10)
S1 C4 C5 C6 179.4(5)
C4 C3 C2 C1 0.4(9)
C6 C1 C2 C3 2.0(10)
Cl1 C1 C2 C3 -177.1(5)
C42 C43 C44 C45 0.3(10)
C42 C43 C44 C47 -179.9(6)
C2 C1 C6 C5 -3.2(11)
Cl1 C1 C6 C5 175.9(5)
C4 C5 C6 C1 1.9(10)
C20 C15 C16 C17 0.4(9)
S2 C15 C16 C17 177.4(5)
C71 C70 C69 C68 -2.1(11)
C73 C70 C69 C68 176.4(7)
C67 C68 C69 C70 0.3(10)
C57 C56 C55 C54 2.1(11)
S5 C56 C55 C54 179.3(6)
C41 C46 C45 C44 0.7(9)
C43 C44 C45 C46 -1.4(10)
C47 C44 C45 C46 178.8(6)
N6 C66 C65 C63 0.0(7)
N6 C66 C65 S6 173.0(4)
C62 C63 C65 C66 -178.2(6)
C64 C63 C65 C66 1.1(7)
C62 C63 C65 S6 9.0(9)
C64 C63 C65 S6 -171.7(4)
O15 S6 C65 C66 20.0(6)
O14 S6 C65 C66 149.8(5)
C67 S6 C65 C66 -95.1(5)
O15 S6 C65 C63 -168.2(5)
O14 S6 C65 C63 -38.4(6)
C67 S6 C65 C63 76.7(5)
C31 C30 C29 C28 0.6(11)
S3 C30 C29 C28 179.4(6)
C55 C56 C57 C58 -1.0(11)
S5 C56 C57 C58 -178.2(6)
C29 C30 C31 C32 0.3(11)
S3 C30 C31 C32 -178.5(6)
C15 C20 C19 C18 0.5(10)
C30 C29 C28 C27 -1.0(11)
C29 C28 C27 C32 0.5(12)
C29 C28 C27 Cl2 -179.4(6)
C69 C70 C71 C72 2.1(11)
C73 C70 C71 C72 -176.4(7)
C67 C72 C71 C70 -0.4(12)
C28 C27 C32 C31 0.4(12)
Cl2 C27 C32 C31 -179.7(6)
C30 C31 C32 C27 -0.8(12)
C20 C19 C18 C17 0.1(11)
C20 C19 C18 C21 -179.6(7)
C19 C18 C17 C16 -0.4(11)
C21 C18 C17 C16 179.3(7)
C15 C16 C17 C18 0.1(11)
C56 C55 C54 C53 -1.8(14)
C55 C54 C53 C58 0.4(18)
C55 C54 C53 Cl3 179.4(7)
C54 C53 C58 C57 0.7(16)
Cl3 C53 C58 C57 -178.3(7)
C56 C57 C58 C53 -0.4(13)
